data_4068929
loop_
_publ_author_name
'Andrews, Philip C.'
'Koutsaplis, Magdaline'
'Robertson, Evan G.'

_publ_section_title
;
 Thermodynamically Favored Anion Rearrangements in Li and Na Complexes of
 (S)-N-\a-(Methylbenzyl)allylamine
;
_journal_issue 6
_journal_name_full Organometallics
_journal_page_first 1697
_journal_paper_doi 10.1021/om801165e
_journal_volume 28
_journal_year 2009
_chemical_absolute_configuration syn
_chemical_formula_sum 'C14 H22 Li N2'
_chemical_formula_weight 225.28
_chemical_name_systematic
; 
 ? 
;
_space_group_IT_number 4
_symmetry_cell_setting monoclinic
_symmetry_space_group_name_Hall 'P 2yb'
_symmetry_space_group_name_H-M 'P 1 21 1'
_atom_sites_solution_hydrogens geom
_atom_sites_solution_primary direct
_atom_sites_solution_secondary difmap
_audit_creation_method SHELXL-97
_cell_angle_alpha 90.00
_cell_angle_beta 108.81(3)
_cell_angle_gamma 90.00
_cell_formula_units_Z 4
_cell_length_a 8.1036(16)
_cell_length_b 18.364(4)
_cell_length_c 9.850(2)
_cell_measurement_temperature 153(2)
_cell_volume 1387.5(6)
_computing_cell_refinement 'DENZO-SMN (Otwinoski & Minor, 1997)'
_computing_data_collection 'Nonius Collect'
_computing_data_reduction 'DENZO-SMN (Otwinoski & Minor, 1997)'
_computing_molecular_graphics 'X-Seed (Barbour, 2001)'
_computing_publication_material 'CIFTAB (Sheldrick, 1997)'
_computing_structure_refinement 'SHELXL-97 (Sheldrick, 1997)'
_computing_structure_solution 'SHELXS-97 (Sheldrick, 1990)'
_diffrn_ambient_temperature 123(2)
_diffrn_measured_fraction_theta_full 0.996
_diffrn_measured_fraction_theta_max 0.996
_diffrn_measurement_device_type 'Nonius Kappa CCD'
_diffrn_measurement_method 'phi and omega scans'
_diffrn_radiation_monochromator graphite
_diffrn_radiation_source 'fine-focus sealed tube'
_diffrn_radiation_type MoK\a
_diffrn_radiation_wavelength 0.71073
_diffrn_reflns_av_R_equivalents 0.1153
_diffrn_reflns_av_sigmaI/netI 0.1257
_diffrn_reflns_limit_h_max 10
_diffrn_reflns_limit_h_min -10
_diffrn_reflns_limit_k_max 24
_diffrn_reflns_limit_k_min -24
_diffrn_reflns_limit_l_max 12
_diffrn_reflns_limit_l_min -12
_diffrn_reflns_number 14432
_diffrn_reflns_theta_full 27.80
_diffrn_reflns_theta_max 27.80
_diffrn_reflns_theta_min 2.18
_diffrn_standards_number 0
_exptl_absorpt_coefficient_mu 0.062
_exptl_absorpt_correction_type none
_exptl_absorpt_process_details none
_exptl_crystal_colour colourless
_exptl_crystal_density_diffrn 1.078
_exptl_crystal_density_method 'not measured'
_exptl_crystal_description prismatic
_exptl_crystal_F_000 492
_exptl_crystal_size_max .2
_exptl_crystal_size_mid .1
_exptl_crystal_size_min .1
_refine_diff_density_max 0.584
_refine_diff_density_min -0.265
_refine_diff_density_rms 0.072
_refine_ls_abs_structure_details 'Flack H D (1983), Acta Cryst. A39, 876-881'
_refine_ls_abs_structure_Flack 4(4)
_refine_ls_extinction_method none
_refine_ls_goodness_of_fit_ref 1.031
_refine_ls_hydrogen_treatment constr
_refine_ls_matrix_type full
_refine_ls_number_parameters 315
_refine_ls_number_reflns 6375
_refine_ls_number_restraints 1
_refine_ls_restrained_S_all 1.031
_refine_ls_R_factor_all 0.1504
_refine_ls_R_factor_gt 0.0929
_refine_ls_shift/su_max 0.000
_refine_ls_shift/su_mean 0.000
_refine_ls_structure_factor_coef Fsqd
_refine_ls_weighting_details 'calc w=1/[\s^2^(Fo^2^)+(0.1431P)^2^+0.0955P] where P=(Fo^2^+2Fc^2^)/3'
_refine_ls_weighting_scheme calc
_refine_ls_wR_factor_gt 0.2198
_refine_ls_wR_factor_ref 0.2572
_reflns_number_gt 3955
_reflns_number_total 6375
_reflns_threshold_expression >2sigma(I)
_cod_data_source_file om801165e_si_001.cif
_cod_data_source_block mag23
_cod_original_cell_volume 1387.6(5)
_cod_original_sg_symbol_H-M P21
_cod_database_code 4068929

loop_
_symmetry_equiv_pos_as_xyz
'x, y, z'
'-x, y+1/2, -z'

loop_
_atom_site_label
_atom_site_type_symbol
_atom_site_fract_x
_atom_site_fract_y
_atom_site_fract_z
_atom_site_U_iso_or_equiv
_atom_site_adp_type
_atom_site_occupancy
_atom_site_symmetry_multiplicity
_atom_site_calc_flag
_atom_site_refinement_flags
N3 N 0.0661(4) 0.15105(19) 0.9264(3) 0.0238(7) Uani 1 1 d .
N4 N 0.1953(4) 0.08154(19) 0.6113(3) 0.0237(7) Uani 1 1 d .
C10 C -0.3499(5) 0.1814(2) 0.9987(4) 0.0262(9) Uani 1 1 d .
H10 H -0.3918 0.2023 0.9056 0.031 Uiso 1 1 calc R
C26 C 0.1054(5) 0.1264(2) 0.6891(4) 0.0245(9) Uani 1 1 d .
H26A H -0.0207 0.1150 0.6535 0.029 Uiso 1 1 calc R
H26B H 0.1195 0.1784 0.6687 0.029 Uiso 1 1 calc R
N1 N -0.3699(4) 0.0583(2) 0.9039(4) 0.0316(8) Uani 1 1 d .
C25 C 0.1737(5) 0.1143(2) 0.8507(4) 0.0248(9) Uani 1 1 d .
H25A H 0.1764 0.0614 0.8705 0.030 Uiso 1 1 calc R
H25B H 0.2947 0.1328 0.8886 0.030 Uiso 1 1 calc R
C17 C -0.5581(5) 0.2737(2) 0.5473(4) 0.0266(9) Uani 1 1 d .
N2 N -0.3623(4) 0.1646(2) 0.6461(4) 0.0326(9) Uani 1 1 d .
C16 C -0.6554(5) 0.2971(2) 0.6326(5) 0.0298(10) Uani 1 1 d .
H16 H -0.6059 0.2945 0.7340 0.036 Uiso 1 1 calc R
C21 C -0.3801(5) 0.0462(3) 0.5307(5) 0.0304(10) Uani 1 1 d .
H21 H -0.3234 0.0235 0.6203 0.037 Uiso 1 1 calc R
C23 C 0.1296(5) 0.1291(2) 1.0783(4) 0.0312(10) Uani 1 1 d .
H23A H 0.1223 0.0760 1.0851 0.047 Uiso 1 1 calc R
H23B H 0.0577 0.1520 1.1294 0.047 Uiso 1 1 calc R
H23C H 0.2510 0.1445 1.1213 0.047 Uiso 1 1 calc R
C13 C -0.8052(6) 0.3028(2) 0.3377(5) 0.0326(10) Uani 1 1 d .
H13 H -0.8570 0.3040 0.2364 0.039 Uiso 1 1 calc R
C1 C -0.0602(5) -0.0558(2) 0.9176(5) 0.0296(10) Uani 1 1 d .
H1 H -0.1143 -0.0498 0.8173 0.036 Uiso 1 1 calc R
C12 C -0.6361(5) 0.2776(2) 0.3981(4) 0.0280(9) Uani 1 1 d .
H12 H -0.5720 0.2626 0.3375 0.034 Uiso 1 1 calc R
C20 C -0.4036(5) 0.1206(3) 0.5285(5) 0.0310(10) Uani 1 1 d .
H20 H -0.4527 0.1431 0.4374 0.037 Uiso 1 1 calc R
C6 C -0.1541(5) -0.0418(2) 1.0111(5) 0.0269(9) Uani 1 1 d .
C24 C 0.0830(6) 0.2308(2) 0.9211(5) 0.0334(10) Uani 1 1 d .
H24A H 0.0078 0.2539 0.9692 0.050 Uiso 1 1 calc R
H24B H 0.0479 0.2468 0.8209 0.050 Uiso 1 1 calc R
H24C H 0.2045 0.2448 0.9698 0.050 Uiso 1 1 calc R
C2 C 0.1121(6) -0.0785(2) 0.9707(5) 0.0319(10) Uani 1 1 d .
H2 H 0.1743 -0.0885 0.9059 0.038 Uiso 1 1 calc R
C18 C -0.3723(5) 0.2442(2) 0.6176(5) 0.0281(9) Uani 1 1 d .
H18 H -0.3252 0.2688 0.7130 0.034 Uiso 1 1 calc R
C3 C 0.1948(5) -0.0870(2) 1.1167(5) 0.0348(10) Uani 1 1 d .
H3 H 0.3126 -0.1027 1.1522 0.042 Uiso 1 1 calc R
C15 C -0.8236(6) 0.3243(2) 0.5724(5) 0.0360(11) Uani 1 1 d .
H15 H -0.8864 0.3414 0.6325 0.043 Uiso 1 1 calc R
C5 C -0.0703(6) -0.0499(2) 1.1559(5) 0.0329(10) Uani 1 1 d .
H5 H -0.1323 -0.0402 1.2210 0.039 Uiso 1 1 calc R
C22 C -0.4387(6) -0.0004(3) 0.4004(5) 0.0386(11) Uani 1 1 d .
H22A H -0.5155 0.0279 0.3204 0.058 Uiso 1 1 calc R
H22B H -0.5021 -0.0426 0.4191 0.058 Uiso 1 1 calc R
H22C H -0.3370 -0.0170 0.3758 0.058 Uiso 1 1 calc R
C4 C 0.1033(6) -0.0721(2) 1.2095(5) 0.0353(10) Uani 1 1 d .
H4 H 0.1585 -0.0769 1.3100 0.042 Uiso 1 1 calc R
C7 C -0.3454(5) -0.0178(2) 0.9543(5) 0.0337(10) Uani 1 1 d .
H7 H -0.3908 -0.0207 1.0373 0.040 Uiso 1 1 calc R
C28 C 0.1499(5) 0.1095(2) 0.4631(4) 0.0294(10) Uani 1 1 d .
H28A H 0.2076 0.0797 0.4091 0.044 Uiso 1 1 calc R
H28B H 0.1889 0.1601 0.4652 0.044 Uiso 1 1 calc R
H28C H 0.0234 0.1071 0.4169 0.044 Uiso 1 1 calc R
C11 C -0.3013(7) 0.2307(3) 1.1277(5) 0.0472(13) Uani 1 1 d .
H11A H -0.2592 0.2013 1.2151 0.071 Uiso 1 1 calc R
H11B H -0.4038 0.2586 1.1289 0.071 Uiso 1 1 calc R
H11C H -0.2092 0.2642 1.1229 0.071 Uiso 1 1 calc R
C9 C -0.3355(5) 0.1085(3) 1.0118(5) 0.0334(10) Uani 1 1 d .
H9 H -0.2970 0.0899 1.1069 0.040 Uiso 1 1 calc R
C14 C -0.8990(6) 0.3264(2) 0.4251(5) 0.0348(10) Uani 1 1 d .
H14 H -1.0148 0.3439 0.3837 0.042 Uiso 1 1 calc R
C27 C 0.1351(6) 0.0058(2) 0.6019(5) 0.0327(10) Uani 1 1 d .
H27A H 0.1543 -0.0134 0.6986 0.049 Uiso 1 1 calc R
H27B H 0.2003 -0.0236 0.5535 0.049 Uiso 1 1 calc R
H27C H 0.0105 0.0038 0.5472 0.049 Uiso 1 1 calc R
C19 C -0.2529(5) 0.2662(3) 0.5309(5) 0.0361(11) Uani 1 1 d .
H19A H -0.1317 0.2546 0.5860 0.054 Uiso 1 1 calc R
H19B H -0.2640 0.3186 0.5113 0.054 Uiso 1 1 calc R
H19C H -0.2870 0.2393 0.4401 0.054 Uiso 1 1 calc R
C8 C -0.4525(6) -0.0704(3) 0.8432(6) 0.0479(14) Uani 1 1 d .
H8A H -0.5754 -0.0561 0.8140 0.072 Uiso 1 1 calc R
H8B H -0.4394 -0.1196 0.8839 0.072 Uiso 1 1 calc R
H8C H -0.4121 -0.0698 0.7595 0.072 Uiso 1 1 calc R
Li1 Li -0.2060(8) 0.1281(4) 0.8394(7) 0.0265(15) Uani 1 1 d .
Li2 Li -0.5217(8) 0.0908(4) 0.7023(7) 0.0297(16) Uani 1 1 d .

loop_
_atom_site_aniso_label
_atom_site_aniso_U_11
_atom_site_aniso_U_22
_atom_site_aniso_U_33
_atom_site_aniso_U_23
_atom_site_aniso_U_13
_atom_site_aniso_U_12
N3 0.0152(15) 0.0306(19) 0.0257(18) -0.0028(15) 0.0067(13) 0.0017(13)
N4 0.0208(15) 0.0307(18) 0.0209(17) 0.0013(14) 0.0083(13) -0.0004(14)
C10 0.020(2) 0.035(3) 0.026(2) 0.0015(17) 0.0121(17) 0.0023(16)
C26 0.0146(18) 0.030(2) 0.030(2) -0.0017(17) 0.0086(16) -0.0013(15)
N1 0.0233(17) 0.042(2) 0.030(2) 0.0027(17) 0.0093(15) 0.0030(15)
C25 0.0180(18) 0.032(2) 0.027(2) 0.0012(17) 0.0101(16) -0.0013(16)
C17 0.028(2) 0.020(2) 0.031(2) 0.0026(17) 0.0078(18) -0.0068(17)
N2 0.0302(19) 0.033(2) 0.035(2) 0.0016(17) 0.0119(16) 0.0003(15)
C16 0.029(2) 0.032(2) 0.031(2) -0.0003(19) 0.0141(19) -0.0062(18)
C21 0.019(2) 0.039(3) 0.034(3) -0.003(2) 0.0098(18) 0.0040(18)
C23 0.023(2) 0.042(3) 0.027(2) -0.003(2) 0.0058(17) -0.0001(18)
C13 0.034(2) 0.032(2) 0.032(2) 0.0043(19) 0.0097(19) 0.0036(18)
C1 0.031(2) 0.031(2) 0.024(2) -0.0011(18) 0.0056(18) -0.0039(17)
C12 0.028(2) 0.031(2) 0.025(2) 0.0026(18) 0.0092(17) -0.0003(17)
C20 0.021(2) 0.044(3) 0.030(2) -0.003(2) 0.0110(18) 0.0018(18)
C6 0.028(2) 0.023(2) 0.029(2) 0.0055(17) 0.0084(18) -0.0009(16)
C24 0.038(3) 0.028(2) 0.038(3) 0.001(2) 0.017(2) 0.0034(18)
C2 0.033(2) 0.033(2) 0.032(2) -0.001(2) 0.0143(19) -0.0019(18)
C18 0.019(2) 0.035(2) 0.029(2) 0.0034(19) 0.0065(17) -0.0028(16)
C3 0.023(2) 0.037(3) 0.042(3) 0.002(2) 0.0072(19) 0.0051(18)
C15 0.038(3) 0.032(2) 0.046(3) -0.006(2) 0.025(2) -0.007(2)
C5 0.039(3) 0.029(2) 0.033(3) 0.0039(19) 0.015(2) 0.0031(18)
C22 0.036(3) 0.037(3) 0.043(3) -0.018(2) 0.013(2) 0.001(2)
C4 0.039(3) 0.036(3) 0.025(2) 0.008(2) 0.0029(19) 0.0049(19)
C7 0.028(2) 0.032(2) 0.042(3) 0.009(2) 0.0111(19) 0.0023(17)
C28 0.024(2) 0.038(3) 0.025(2) 0.0017(19) 0.0075(17) 0.0004(18)
C11 0.047(3) 0.058(4) 0.037(3) -0.006(2) 0.015(2) 0.005(2)
C9 0.027(2) 0.044(3) 0.031(2) 0.002(2) 0.0117(18) 0.0004(19)
C14 0.028(2) 0.030(2) 0.045(3) 0.002(2) 0.011(2) -0.0004(18)
C27 0.039(3) 0.030(2) 0.031(2) -0.0025(19) 0.0148(19) -0.0031(19)
C19 0.027(2) 0.048(3) 0.034(3) 0.000(2) 0.0107(19) 0.003(2)
C8 0.026(2) 0.040(3) 0.077(4) -0.012(3) 0.015(2) -0.004(2)
Li1 0.018(3) 0.037(4) 0.025(3) 0.005(3) 0.007(3) 0.001(3)
Li2 0.015(3) 0.045(4) 0.030(4) -0.002(3) 0.009(3) -0.001(3)

loop_
_atom_type_symbol
_atom_type_description
_atom_type_scat_dispersion_real
_atom_type_scat_dispersion_imag
_atom_type_scat_source
C C 0.0033 0.0016 'International Tables Vol C Tables 4.2.6.8 and 6.1.1.4'
H H 0.0000 0.0000 'International Tables Vol C Tables 4.2.6.8 and 6.1.1.4'
Li Li -0.0003 0.0001 'International Tables Vol C Tables 4.2.6.8 and 6.1.1.4'
N N 0.0061 0.0033 'International Tables Vol C Tables 4.2.6.8 and 6.1.1.4'

loop_
_geom_angle_atom_site_label_1
_geom_angle_atom_site_label_2
_geom_angle_atom_site_label_3
_geom_angle
_geom_angle_site_symmetry_1
_geom_angle_site_symmetry_3
C23 N3 C24 107.6(3) . .
C23 N3 C25 108.5(3) . .
C24 N3 C25 111.0(3) . .
C23 N3 Li1 109.3(3) . .
C24 N3 Li1 106.1(3) . .
C25 N3 Li1 114.1(3) . .
C26 N4 C27 110.8(3) . .
C26 N4 C28 108.3(3) . .
C27 N4 C28 107.2(3) . .
C26 N4 Li2 112.0(3) . 1_655
C27 N4 Li2 112.6(3) . 1_655
C28 N4 Li2 105.8(3) . 1_655
C9 C10 C11 121.7(4) . .
C9 C10 H10 119.1 . .
C11 C10 H10 119.1 . .
N4 C26 C25 112.9(3) . .
N4 C26 H26A 109.0 . .
C25 C26 H26A 109.0 . .
N4 C26 H26B 109.0 . .
C25 C26 H26B 109.0 . .
H26A C26 H26B 107.8 . .
C9 N1 C7 113.9(4) . .
C9 N1 Li2 117.6(4) . .
C7 N1 Li2 125.0(3) . .
C9 N1 Li1 80.3(3) . .
C7 N1 Li1 130.9(3) . .
Li2 N1 Li1 76.6(3) . .
N3 C25 C26 112.7(3) . .
N3 C25 H25A 109.1 . .
C26 C25 H25A 109.1 . .
N3 C25 H25B 109.1 . .
C26 C25 H25B 109.1 . .
H25A C25 H25B 107.8 . .
C16 C17 C12 117.7(4) . .
C16 C17 C18 119.9(4) . .
C12 C17 C18 122.3(4) . .
C20 N2 C18 116.1(4) . .
C20 N2 Li1 120.6(4) . .
C18 N2 Li1 118.8(3) . .
C20 N2 Li2 80.5(3) . .
C18 N2 Li2 134.0(3) . .
Li1 N2 Li2 77.7(3) . .
C17 C16 C15 121.4(4) . .
C17 C16 H16 119.3 . .
C15 C16 H16 119.3 . .
C20 C21 C22 123.5(4) . .
C20 C21 H21 118.3 . .
C22 C21 H21 118.3 . .
N3 C23 H23A 109.5 . .
N3 C23 H23B 109.5 . .
H23A C23 H23B 109.5 . .
N3 C23 H23C 109.5 . .
H23A C23 H23C 109.5 . .
H23B C23 H23C 109.5 . .
C12 C13 C14 120.1(4) . .
C12 C13 H13 120.0 . .
C14 C13 H13 120.0 . .
C2 C1 C6 120.2(4) . .
C2 C1 H1 119.9 . .
C6 C1 H1 119.9 . .
C13 C12 C17 121.1(4) . .
C13 C12 H12 119.5 . .
C17 C12 H12 119.5 . .
N2 C20 C21 125.4(4) . .
N2 C20 H20 117.3 . .
C21 C20 H20 117.3 . .
C5 C6 C1 118.2(4) . .
C5 C6 C7 120.8(4) . .
C1 C6 C7 121.0(4) . .
N3 C24 H24A 109.5 . .
N3 C24 H24B 109.5 . .
H24A C24 H24B 109.5 . .
N3 C24 H24C 109.5 . .
H24A C24 H24C 109.5 . .
H24B C24 H24C 109.5 . .
C3 C2 C1 121.1(4) . .
C3 C2 H2 119.5 . .
C1 C2 H2 119.5 . .
N2 C18 C19 110.9(3) . .
N2 C18 C17 114.6(3) . .
C19 C18 C17 111.0(3) . .
N2 C18 H18 106.6 . .
C19 C18 H18 106.6 . .
C17 C18 H18 106.6 . .
C4 C3 C2 118.9(4) . .
C4 C3 H3 120.6 . .
C2 C3 H3 120.6 . .
C14 C15 C16 119.9(4) . .
C14 C15 H15 120.0 . .
C16 C15 H15 120.0 . .
C6 C5 C4 121.6(4) . .
C6 C5 H5 119.2 . .
C4 C5 H5 119.2 . .
C21 C22 H22A 109.5 . .
C21 C22 H22B 109.5 . .
H22A C22 H22B 109.5 . .
C21 C22 H22C 109.5 . .
H22A C22 H22C 109.5 . .
H22B C22 H22C 109.5 . .
C3 C4 C5 120.0(4) . .
C3 C4 H4 120.0 . .
C5 C4 H4 120.0 . .
N1 C7 C8 112.3(4) . .
N1 C7 C6 113.9(3) . .
C8 C7 C6 111.0(4) . .
N1 C7 H7 106.4 . .
C8 C7 H7 106.4 . .
C6 C7 H7 106.4 . .
N4 C28 H28A 109.5 . .
N4 C28 H28B 109.5 . .
H28A C28 H28B 109.5 . .
N4 C28 H28C 109.5 . .
H28A C28 H28C 109.5 . .
H28B C28 H28C 109.5 . .
C10 C11 H11A 109.5 . .
C10 C11 H11B 109.5 . .
H11A C11 H11B 109.5 . .
C10 C11 H11C 109.5 . .
H11A C11 H11C 109.5 . .
H11B C11 H11C 109.5 . .
C10 C9 N1 127.3(4) . .
C10 C9 H9 116.3 . .
N1 C9 H9 116.3 . .
C15 C14 C13 119.8(4) . .
C15 C14 H14 120.1 . .
C13 C14 H14 120.1 . .
N4 C27 H27A 109.5 . .
N4 C27 H27B 109.5 . .
H27A C27 H27B 109.5 . .
N4 C27 H27C 109.5 . .
H27A C27 H27C 109.5 . .
H27B C27 H27C 109.5 . .
C18 C19 H19A 109.5 . .
C18 C19 H19B 109.5 . .
H19A C19 H19B 109.5 . .
C18 C19 H19C 109.5 . .
H19A C19 H19C 109.5 . .
H19B C19 H19C 109.5 . .
C7 C8 H8A 109.5 . .
C7 C8 H8B 109.5 . .
H8A C8 H8B 109.5 . .
C7 C8 H8C 109.5 . .
H8A C8 H8C 109.5 . .
H8B C8 H8C 109.5 . .
N2 Li1 N1 102.9(3) . .
N2 Li1 N3 124.2(3) . .
N1 Li1 N3 132.5(3) . .
N2 Li1 Li2 51.8(2) . .
N1 Li1 Li2 51.2(2) . .
N3 Li1 Li2 171.0(4) . .
N1 Li2 N2 102.6(3) . .
N1 Li2 N4 126.5(3) . 1_455
N2 Li2 N4 127.3(4) . 1_455
N1 Li2 Li1 52.2(2) . .
N2 Li2 Li1 50.5(2) . .
N4 Li2 Li1 166.4(4) 1_455 .

loop_
_geom_bond_atom_site_label_1
_geom_bond_atom_site_label_2
_geom_bond_distance
_geom_bond_site_symmetry_2
N3 C23 1.473(5) .
N3 C24 1.474(5) .
N3 C25 1.481(5) .
N3 Li1 2.134(7) .
N4 C26 1.468(5) .
N4 C27 1.467(5) .
N4 C28 1.477(5) .
N4 Li2 2.183(7) 1_655
C10 C9 1.347(6) .
C10 C11 1.505(6) .
C10 H10 0.9500 .
C26 C25 1.523(5) .
C26 H26A 0.9900 .
C26 H26B 0.9900 .
N1 C9 1.367(6) .
N1 C7 1.474(6) .
N1 Li2 2.059(8) .
N1 Li1 2.087(7) .
C25 H25A 0.9900 .
C25 H25B 0.9900 .
C17 C16 1.392(6) .
C17 C12 1.402(6) .
C17 C18 1.539(6) .
N2 C20 1.363(5) .
N2 C18 1.486(5) .
N2 Li1 2.031(8) .
N2 Li2 2.067(8) .
C16 C15 1.392(6) .
C16 H16 0.9500 .
C21 C20 1.379(6) .
C21 C22 1.488(6) .
C21 H21 0.9500 .
C23 H23A 0.9800 .
C23 H23B 0.9800 .
C23 H23C 0.9800 .
C13 C12 1.386(6) .
C13 C14 1.389(6) .
C13 H13 0.9500 .
C1 C2 1.388(6) .
C1 C6 1.394(6) .
C1 H1 0.9500 .
C12 H12 0.9500 .
C20 H20 0.9500 .
C6 C5 1.376(6) .
C6 C7 1.533(6) .
C24 H24A 0.9800 .
C24 H24B 0.9800 .
C24 H24C 0.9800 .
C2 C3 1.385(6) .
C2 H2 0.9500 .
C18 C19 1.536(6) .
C18 H18 1.0000 .
C3 C4 1.377(6) .
C3 H3 0.9500 .
C15 C14 1.381(6) .
C15 H15 0.9500 .
C5 C4 1.395(6) .
C5 H5 0.9500 .
C22 H22A 0.9800 .
C22 H22B 0.9800 .
C22 H22C 0.9800 .
C4 H4 0.9500 .
C7 C8 1.508(7) .
C7 H7 1.0000 .
C28 H28A 0.9800 .
C28 H28B 0.9800 .
C28 H28C 0.9800 .
C11 H11A 0.9800 .
C11 H11B 0.9800 .
C11 H11C 0.9800 .
C9 H9 0.9500 .
C14 H14 0.9500 .
C27 H27A 0.9800 .
C27 H27B 0.9800 .
C27 H27C 0.9800 .
C19 H19A 0.9800 .
C19 H19B 0.9800 .
C19 H19C 0.9800 .
C8 H8A 0.9800 .
C8 H8B 0.9800 .
C8 H8C 0.9800 .
Li1 Li2 2.571(8) .
Li2 N4 2.183(7) 1_455
